data_2009189
loop_
_publ_author_name
'Lough, Alan J.'
'Gregson, Richard M.'
'Ferguson, George'
'Glidewell, Christopher'

_publ_section_title
;
 Centrosymmetric molecular strings in the hydrogen-bonded structure of
 4,4'-bipyridyl--4,4'-thiodiphenol (3/2)
;
_journal_issue 11
_journal_name_full 'Acta Crystallographica Section C'
_journal_page_first 1890
_journal_page_last 1892
_journal_paper_doi 10.1107/S0108270199008963
_journal_volume 55
_journal_year 1999
_chemical_formula_moiety '3C10 H8 N2, 2C12 H10 O2 S'
_chemical_formula_sum 'C54 H44 N6 O4 S2'
_chemical_formula_weight 905.09
_chemical_name_systematic
;
4,4'-Bipyridyl--4,4--thiodiphenol (3/2)
;
_space_group_IT_number 14
_symmetry_cell_setting monoclinic
_symmetry_space_group_name_Hall '-P 2ybc'
_symmetry_space_group_name_H-M 'P 1 21/c 1'
_cell_angle_alpha 90.00
_cell_angle_beta 128.311(3)
_cell_angle_gamma 90.00
_cell_formula_units_Z 2
_cell_length_a 19.7378(10)
_cell_length_b 5.5717(2)
_cell_length_c 25.6759(11)
_cell_measurement_reflns_used 5045
_cell_measurement_temperature 100.00(10)
_cell_measurement_theta_max 27.48
_cell_measurement_theta_min 4.18
_cell_volume 2215.60(19)
_computing_cell_refinement 'DENZO-SMN (Otwinowski & Minor, 1997)'
_computing_data_collection 'Kappa-CCD server software (Nonius, 1997)'
_computing_data_reduction DENZO-SMN
_computing_molecular_graphics 'ORTEPII (Johnson, 1976) and  PLATON (Spek, 1999)'
_computing_publication_material 'SHELXL-97 and WordPerfect macro PRPKAPPA (Ferguson, 1999)'
_computing_structure_refinement 'SHELXL97 (Sheldrick, 1997b)'
_computing_structure_solution 'SHELXS97 (Sheldrick, 1997a)'
_diffrn_ambient_temperature 100.00(10)
_diffrn_measured_fraction_theta_full 0.990
_diffrn_measured_fraction_theta_max 0.990
_diffrn_measurement_device_type Kappa-CCD
_diffrn_measurement_method '\f scans and \w scans with \k offsets'
_diffrn_radiation_monochromator graphite
_diffrn_radiation_source 'fine-focus sealed X-ray tube'
_diffrn_radiation_type 'Mo K\a'
_diffrn_radiation_wavelength 0.71073
_diffrn_reflns_av_R_equivalents 0.070
_diffrn_reflns_av_sigmaI/netI 0.0656
_diffrn_reflns_limit_h_max 25
_diffrn_reflns_limit_h_min 0
_diffrn_reflns_limit_k_max 0
_diffrn_reflns_limit_k_min -7
_diffrn_reflns_limit_l_max 25
_diffrn_reflns_limit_l_min -33
_diffrn_reflns_number 22794
_diffrn_reflns_theta_full 27.48
_diffrn_reflns_theta_max 27.48
_diffrn_reflns_theta_min 4.18
_diffrn_standards_decay_% negligible
_exptl_absorpt_coefficient_mu 0.177
_exptl_absorpt_correction_T_max 0.9604
_exptl_absorpt_correction_T_min 0.9488
_exptl_absorpt_correction_type multi-scan
_exptl_absorpt_process_details 'DENZO-SMN (Otwinowski & Minor, 1997)'
_exptl_crystal_colour colourless
_exptl_crystal_density_diffrn 1.357
_exptl_crystal_density_method 'not measured'
_exptl_crystal_description block
_exptl_crystal_F_000 948
_exptl_crystal_size_max 0.30
_exptl_crystal_size_mid 0.25
_exptl_crystal_size_min 0.23
_refine_diff_density_max 0.198
_refine_diff_density_min -0.297
_refine_ls_extinction_method none
_refine_ls_goodness_of_fit_ref 0.956
_refine_ls_hydrogen_treatment constr
_refine_ls_matrix_type full
_refine_ls_number_parameters 300
_refine_ls_number_reflns 5045
_refine_ls_number_restraints 0
_refine_ls_restrained_S_all 0.956
_refine_ls_R_factor_all 0.0774
_refine_ls_R_factor_gt 0.0405
_refine_ls_shift/su_max 0.001
_refine_ls_shift/su_mean 0.000
_refine_ls_structure_factor_coef Fsqd
_refine_ls_weighting_details 'w = 1/[\s^2^(Fo^2^)+(0.0524P)^2^] where P=(Fo^2^+2Fc^2^)/3'
_refine_ls_weighting_scheme calc
_refine_ls_wR_factor_ref 0.1016
_reflns_number_gt 3338
_reflns_number_total 5045
_reflns_threshold_expression I>2\s(I)
_cod_data_source_file sk1306.cif
_cod_data_source_block 9914
_cod_depositor_comments
;
The following automatic conversions were performed:

'_exptl_absorpt_correction_type' value 'Multi-scan' changed to
'multi-scan' according to
/home/saulius/struct/CIF-dictionaries/cif_core.dic dictionary named
'cif_core.dic' version 2.4.1 from 2010-06-29.

Automatic conversion script
Id: cif_fix_values 1715 2011-07-08 13:25:40Z adriana 
;
_cod_original_cell_volume 2215.60(17)
_cod_original_sg_symbol_H-M 'P 21/c'
_cod_database_code 2009189
_cod_database_fobs_code 2009189

loop_
_symmetry_equiv_pos_as_xyz
'x, y, z'
'-x, y+1/2, -z+1/2'
'-x, -y, -z'
'x, -y+1/2, z+1/2'

loop_
_atom_site_label
_atom_site_fract_x
_atom_site_fract_y
_atom_site_fract_z
_atom_site_U_iso_or_equiv
_atom_site_adp_type
_atom_site_calc_flag
_atom_site_refinement_flags
_atom_site_occupancy
_atom_site_disorder_assembly
_atom_site_disorder_group
_atom_site_type_symbol
S1 .43135(3) -.45949(8) .81231(2) .02967(13) Uani d . 1 . . S
O24 .15389(7) -.5768(2) .83752(6) .0278(3) Uani d . 1 . . O
O14 .26686(8) .0106(2) .55164(6) .0335(3) Uani d . 1 . . O
C11 .37956(10) -.3133(3) .73439(8) .0244(4) Uani d . 1 . . C
C12 .30727(11) -.4114(3) .67587(8) .0272(4) Uani d . 1 . . C
C13 .26996(11) -.3008(3) .61523(8) .0283(4) Uani d . 1 . . C
C14 .30545(10) -.0902(3) .61240(8) .0243(4) Uani d . 1 . . C
C15 .37786(10) .0097(3) .67081(8) .0254(4) Uani d . 1 . . C
C16 .41375(10) -.0999(3) .73117(8) .0253(4) Uani d . 1 . . C
C21 .34577(10) -.4878(3) .81755(8) .0236(4) Uani d . 1 . . C
C22 .33042(10) -.3074(3) .84665(8) .0254(4) Uani d . 1 . . C
C23 .26670(11) -.3319(3) .85367(8) .0247(4) Uani d . 1 . . C
C24 .21626(10) -.5403(3) .83114(8) .0227(4) Uani d . 1 . . C
C25 .23058(11) -.7197(3) .80144(8) .0252(4) Uani d . 1 . . C
C26 .29509(11) -.6949(3) .79505(8) .0257(4) Uani d . 1 . . C
N31 .36245(9) .3274(2) .53972(7) .0269(3) Uani d . 1 . . N
C32 .36661(12) .2029(3) .49743(8) .0324(4) Uani d . 1 . . C
C33 .41839(12) .2618(3) .48040(8) .0323(4) Uani d . 1 . . C
C34 .47100(10) .4645(3) .50803(8) .0221(4) Uani d . 1 . . C
C35 .46587(11) .5964(3) .55136(8) .0285(4) Uani d . 1 . . C
C36 .41225(11) .5234(3) .56599(9) .0300(4) Uani d . 1 . . C
N41 .10518(9) -.1765(2) .86438(7) .0274(3) Uani d . 1 . . N
C42 .14909(11) -.0580(3) .92227(8) .0277(4) Uani d . 1 . . C
C43 .11411(11) .1247(3) .93511(8) .0264(4) Uani d . 1 . . C
C44 .02896(10) .1951(3) .88630(8) .0238(4) Uani d . 1 . . C
C45 -.01617(11) .0748(3) .82563(8) .0286(4) Uani d . 1 . . C
C46 .02365(11) -.1065(3) .81709(8) .0302(4) Uani d . 1 . . C
N51 -.08844(11) .7528(3) .92283(8) .0365(4) Uani d . 1 . . N
C52 -.13524(12) .5788(3) .87811(10) .0358(5) Uani d . 1 . . C
C53 -.10107(12) .3955(3) .86439(9) .0305(4) Uani d . 1 . . C
C54 -.01216(11) .3869(3) .89846(8) .0250(4) Uani d . 1 . . C
C55 .03717(12) .5641(3) .94574(8) .0281(4) Uani d . 1 . . C
C56 -.00304(12) .7404(3) .95582(9) .0333(4) Uani d . 1 . . C
H24 .1456 -.4494 .8503 .042 Uiso calc R 1 . . H
H14 .2980 .1221 .5550 .050 Uiso calc R 1 . . H
H12 .2831 -.5561 .6774 .033 Uiso calc R 1 . . H
H13 .2202 -.3688 .5757 .034 Uiso calc R 1 . . H
H15 .4026 .1530 .6692 .030 Uiso calc R 1 . . H
H16 .4623 -.0289 .7709 .030 Uiso calc R 1 . . H
H22 .3643 -.1653 .8619 .030 Uiso calc R 1 . . H
H23 .2572 -.2074 .8737 .030 Uiso calc R 1 . . H
H25 .1960 -.8605 .7854 .030 Uiso calc R 1 . . H
H26 .3048 -.8198 .7752 .031 Uiso calc R 1 . . H
H32 .3314 .0639 .4777 .039 Uiso calc R 1 . . H
H33 .4183 .1646 .4499 .039 Uiso calc R 1 . . H
H35 .4994 .7381 .5712 .034 Uiso calc R 1 . . H
H36 .4108 .6171 .5962 .036 Uiso calc R 1 . . H
H42 .2074 -.1023 .9563 .033 Uiso calc R 1 . . H
H43 .1480 .2023 .9771 .032 Uiso calc R 1 . . H
H45 -.0742 .1177 .7903 .034 Uiso calc R 1 . . H
H46 -.0085 -.1861 .7754 .036 Uiso calc R 1 . . H
H52 -.1960 .5815 .8542 .043 Uiso calc R 1 . . H
H53 -.1378 .2769 .8322 .037 Uiso calc R 1 . . H
H55 .0982 .5642 .9710 .034 Uiso calc R 1 . . H
H56 .0322 .8601 .9882 .040 Uiso calc R 1 . . H

loop_
_atom_site_aniso_label
_atom_site_aniso_U_11
_atom_site_aniso_U_22
_atom_site_aniso_U_33
_atom_site_aniso_U_12
_atom_site_aniso_U_13
_atom_site_aniso_U_23
S1 .0237(2) .0381(3) .0279(2) .00506(19) .01635(19) .01010(19)
O24 .0273(6) .0282(6) .0333(7) .0000(5) .0215(6) -.0010(5)
O14 .0284(7) .0434(8) .0258(6) -.0062(5) .0154(6) .0074(5)
C11 .0229(9) .0273(9) .0263(9) .0051(7) .0168(8) .0040(7)
C12 .0290(9) .0245(9) .0311(9) -.0049(7) .0203(8) -.0016(7)
C13 .0250(9) .0321(10) .0240(9) -.0050(7) .0133(8) -.0021(7)
C14 .0224(8) .0305(9) .0238(9) .0042(7) .0162(7) .0049(7)
C15 .0227(8) .0252(9) .0315(9) -.0004(7) .0184(8) .0029(7)
C16 .0210(8) .0285(9) .0267(9) -.0007(7) .0150(7) -.0015(7)
C21 .0219(8) .0274(9) .0202(8) .0038(7) .0125(7) .0075(7)
C22 .0232(9) .0240(9) .0219(9) -.0016(7) .0106(7) .0020(7)
C23 .0272(9) .0218(8) .0240(9) .0009(7) .0153(8) -.0006(7)
C24 .0208(8) .0257(9) .0198(8) .0040(7) .0116(7) .0055(7)
C25 .0279(9) .0215(8) .0265(9) -.0021(7) .0169(8) .0011(7)
C26 .0299(9) .0244(9) .0231(9) .0034(7) .0165(8) .0017(7)
N31 .0228(7) .0331(8) .0224(7) -.0007(6) .0129(6) .0037(6)
C32 .0361(10) .0353(10) .0279(9) -.0130(8) .0208(9) -.0077(8)
C33 .0392(11) .0354(10) .0271(9) -.0136(8) .0230(9) -.0110(8)
C34 .0200(8) .0245(8) .0179(8) .0011(7) .0097(7) .0024(6)
C35 .0268(9) .0268(9) .0338(10) -.0053(7) .0197(8) -.0064(7)
C36 .0285(9) .0321(9) .0304(10) -.0007(8) .0188(8) -.0039(8)
N41 .0273(8) .0276(8) .0301(8) .0004(6) .0192(7) -.0004(6)
C42 .0217(8) .0299(9) .0276(9) .0009(7) .0134(7) .0008(7)
C43 .0247(9) .0280(9) .0237(9) -.0028(7) .0136(8) -.0028(7)
C44 .0249(9) .0241(9) .0253(9) -.0009(7) .0170(7) .0026(7)
C45 .0239(9) .0323(9) .0252(9) .0032(7) .0129(7) .0018(7)
C46 .0306(10) .0352(10) .0224(9) .0006(8) .0152(8) -.0016(7)
N51 .0478(10) .0309(8) .0481(10) .0112(8) .0383(9) .0102(7)
C52 .0331(10) .0396(11) .0434(11) .0117(9) .0280(9) .0139(9)
C53 .0313(10) .0323(10) .0306(10) .0057(8) .0205(8) .0059(8)
C54 .0295(9) .0234(9) .0276(9) .0039(7) .0204(8) .0066(7)
C55 .0335(10) .0270(9) .0322(10) .0026(7) .0245(9) .0042(7)
C56 .0450(12) .0272(9) .0402(11) .0026(8) .0326(10) .0029(8)

loop_
_atom_type_symbol
_atom_type_description
_atom_type_scat_dispersion_real
_atom_type_scat_dispersion_imag
_atom_type_scat_source
C C 0.0033 0.0016 'International Tables Vol C Tables 4.2.6.8 and 6.1.1.4'
H H 0.0000 0.0000 'International Tables Vol C Tables 4.2.6.8 and 6.1.1.4'
N N 0.0061 0.0033 'International Tables Vol C Tables 4.2.6.8 and 6.1.1.4'
O O 0.0106 0.0060 'International Tables Vol C Tables 4.2.6.8 and 6.1.1.4'
S S 0.1246 0.1234 'International Tables Vol C Tables 4.2.6.8 and 6.1.1.4'

loop_
_geom_angle_atom_site_label_1
_geom_angle_atom_site_label_2
_geom_angle_atom_site_label_3
_geom_angle_site_symmetry_3
_geom_angle
_geom_angle_publ_flag
C11 S1 C21 . 102.38(7) y
S1 C11 C12 . 121.60(10) no
S1 C11 C16 . 119.60(10) no
C12 C11 C16 . 118.8(2) no
C11 C12 C13 . 120.9(2) no
C12 C13 C14 . 119.9(2) no
O14 C14 C13 . 117.70(10) y
O14 C14 C15 . 122.70(10) y
C13 C14 C15 . 119.60(10) no
C14 C15 C16 . 120.0(2) no
C11 C16 C15 . 120.8(2) no
C22 C21 C26 . 118.7(2) no
S1 C21 C22 . 120.50(10) no
S1 C21 C26 . 120.80(10) no
C21 C22 C23 . 121.1(2) no
C22 C23 C24 . 119.90(10) no
O24 C24 C25 . 117.90(10) y
O24 C24 C23 . 122.8(2) y
C23 C24 C25 . 119.3(2) no
C24 C25 C26 . 120.5(2) no
C21 C26 C25 . 120.5(2) no
C32 N31 C36 . 116.0(2) y
N31 C32 C33 . 124.5(2) no
C32 C33 C34 . 119.8(2) no
C33 C34 C35 . 115.8(2) no
C34 C34 C35 3_666 122.1(2) no
C33 C34 C34 3_666 122.1(2) no
C34 C35 C36 . 120.6(2) no
N31 C36 C35 . 123.3(2) no
C42 N41 C46 . 116.7(2) y
N41 C42 C43 . 123.6(2) no
C42 C43 C44 . 119.8(2) no
C43 C44 C45 . 116.7(2) no
C43 C44 C54 . 121.6(2) no
C45 C44 C54 . 121.7(2) no
C44 C45 C46 . 119.8(2) no
N41 C46 C45 . 123.5(2) no
C52 N51 C56 . 115.7(2) y
N51 C52 C53 . 124.5(2) no
C52 C53 C54 . 119.2(2) no
C53 C54 C55 . 116.9(2) no
C44 C54 C55 . 121.1(2) no
C44 C54 C53 . 122.1(2) no
C54 C55 C56 . 119.7(2) no
N51 C56 C55 . 124.1(2) no

loop_
_geom_bond_atom_site_label_1
_geom_bond_atom_site_label_2
_geom_bond_site_symmetry_2
_geom_bond_distance
_geom_bond_publ_flag
S1 C11 . 1.782(2) y
S1 C21 . 1.783(2) y
O14 C14 . 1.363(2) y
O24 C24 . 1.354(2) y
C11 C12 . 1.391(2) no
C11 C16 . 1.395(2) no
C12 C13 . 1.387(2) no
C13 C14 . 1.392(2) no
C14 C15 . 1.394(2) no
C15 C16 . 1.384(2) no
C21 C22 . 1.393(2) no
C21 C26 . 1.396(2) no
C22 C23 . 1.383(2) no
C23 C24 . 1.400(2) no
C24 C25 . 1.388(2) no
C25 C26 . 1.388(2) no
N31 C32 . 1.333(2) y
N31 C36 . 1.338(2) y
C32 C33 . 1.377(2) no
C33 C34 . 1.394(2) no
C34 C35 . 1.389(2) no
C34 C34 3_666 1.491(3) no
C35 C36 . 1.386(2) no
N41 C42 . 1.342(2) y
N41 C46 . 1.339(2) y
C42 C43 . 1.380(2) no
C43 C44 . 1.392(2) no
C44 C45 . 1.396(2) no
C44 C54 . 1.488(2) no
C45 C46 . 1.378(2) no
N51 C52 . 1.340(2) y
N51 C56 . 1.339(2) y
C52 C53 . 1.385(2) no
C53 C54 . 1.394(2) no
C54 C55 . 1.389(2) no
C55 C56 . 1.384(2) no

loop_
_geom_hbond_atom_site_label_D
_geom_hbond_atom_site_label_H
_geom_hbond_atom_site_label_A
_geom_hbond_site_symmetry_A
_geom_hbond_distance_DH
_geom_hbond_distance_HA
_geom_hbond_distance_DA
_geom_hbond_angle_DHA
_geom_hbond_publ_flag
O14 H14 N31 . 0.84 1.92 2.736(2) 162 yes
O24 H24 N41 . 0.84 1.85 2.683(2) 169 yes
C43 H43 O14 4 0.95 2.48 3.315(2) 146 no
C46 H46 O24 2_556 0.95 2.59 3.289(2) 130 no

loop_
_geom_torsion_atom_site_label_1
_geom_torsion_atom_site_label_2
_geom_torsion_atom_site_label_3
_geom_torsion_atom_site_label_4
_geom_torsion_site_symmetry_1
_geom_torsion_site_symmetry_4
_geom_torsion
_geom_torsion_publ_flag
C21 S1 C11 C12 . . -57.2(2) y
C21 S1 C11 C16 . . 125.30(10) y
C16 C11 C12 C13 . . 0.4(2) no
S1 C11 C12 C13 . . -177.14(13) no
C11 C12 C13 C14 . . 0.7(3) no
C12 C13 C14 O14 . . 179.52(15) no
C12 C13 C14 C15 . . -0.7(3) no
O14 C14 C15 C16 . . 179.42(15) no
C13 C14 C15 C16 . . -0.3(2) no
C14 C15 C16 C11 . . 1.5(2) no
C12 C11 C16 C15 . . -1.5(2) no
S1 C11 C16 C15 . . 176.12(13) no
C11 S1 C21 C22 . . -90.00(10) y
C11 S1 C21 C26 . . 92.60(10) y
C26 C21 C22 C23 . . 0.3(2) no
S1 C21 C22 C23 . . -177.11(12) no
C21 C22 C23 C24 . . -0.2(2) no
C22 C23 C24 O24 . . 178.90(14) no
C22 C23 C24 C25 . . -0.5(2) no
O24 C24 C25 C26 . . -178.39(14) no
C23 C24 C25 C26 . . 1.0(2) no
C24 C25 C26 C21 . . -0.9(2) no
C22 C21 C26 C25 . . 0.2(2) no
S1 C21 C26 C25 . . 177.64(12) no
C36 N31 C32 C33 . . 0.7(3) no
N31 C32 C33 C34 . . -0.1(3) no
C32 C33 C34 C35 . . -0.8(3) no
C32 C33 C34 C34 . 3_666 179.37(18) no
C33 C34 C35 C36 . . 1.1(2) no
C34 C34 C35 C36 3_666 . -179.02(18) no
C32 N31 C36 C35 . . -0.3(2) no
C34 C35 C36 N31 . . -0.6(3) no
C46 N41 C42 C43 . . 1.2(2) no
N41 C42 C43 C44 . . -0.3(3) no
C42 C43 C44 C45 . . -0.9(2) no
C42 C43 C44 C54 . . 178.44(15) no
C43 C44 C45 C46 . . 1.2(2) no
C54 C44 C45 C46 . . -178.18(16) no
C42 N41 C46 C45 . . -1.0(3) no
C44 C45 C46 N41 . . -0.2(3) no
C56 N51 C52 C53 . . -0.7(3) no
N51 C52 C53 C54 . . -0.2(3) no
C52 C53 C54 C55 . . 1.3(2) no
C52 C53 C54 C44 . . 179.94(15) no
C43 C44 C54 C55 . . 25.5(2) no
C45 C44 C54 C55 . . -155.23(16) no
C43 C44 C54 C53 . . -153.14(17) no
C45 C44 C54 C53 . . 26.2(2) no
C53 C54 C55 C56 . . -1.4(2) no
C44 C54 C55 C56 . . 179.90(14) no
C52 N51 C56 C55 . . 0.5(3) no
C54 C55 C56 N51 . . 0.5(3) no
